data_4036426
loop_
_publ_author_name
'Li, Ming'
'Kong, Xiang-Jing'
'Wen, Li-Rong'

_publ_section_title
;
 Yb(OTf)3-Mediated Access to Furans from \b-Ketothioamides via Eschenmoser
 Sulfide Contraction Reaction.
;
_journal_issue 24
_journal_name_full 'The Journal of organic chemistry'
_journal_page_first 11999
_journal_page_last 12005
_journal_paper_doi 10.1021/acs.joc.5b01924
_journal_volume 80
_journal_year 2015
_chemical_formula_moiety 'C23 H17 N O2'
_chemical_formula_sum 'C23 H17 N O2'
_chemical_formula_weight 339.38
_space_group_crystal_system orthorhombic
_space_group_IT_number 29
_space_group_name_Hall 'P 2c -2ac'
_space_group_name_H-M_alt 'P c a 21'
_atom_sites_solution_hydrogens mixed
_audit_creation_date 2014-06-17
_audit_creation_method
;
Olex2 1.2
(compiled 2013.12.10 svn.r2850 for OlexSys, GUI svn.r4736)
;
_cell_angle_alpha 90
_cell_angle_beta 90
_cell_angle_gamma 90
_cell_formula_units_Z 4
_cell_length_a 11.188(4)
_cell_length_b 21.229(8)
_cell_length_c 7.164(3)
_cell_measurement_reflns_used 5083
_cell_measurement_temperature 173.1500
_cell_measurement_theta_max 27.4787
_cell_measurement_theta_min 1.8202
_cell_volume 1701.5(11)
_computing_cell_refinement 'CrystalClear (Rigaku Inc., 2007)'
_computing_data_collection 'CrystalClear (Rigaku Inc., 2007)'
_computing_data_reduction 'CrystalClear (Rigaku Inc., 2007)'
_computing_molecular_graphics 'Olex2 (Dolomanov et al., 2009)'
_computing_publication_material 'Olex2 (Dolomanov et al., 2009)'
_computing_structure_refinement 'SHELXL (Sheldrick, 2013)'
_computing_structure_solution
;
'SHELXS (Sheldrick, 2013)'
;
_diffrn_ambient_temperature 173.1500
_diffrn_detector_area_resol_mean 28.5714
_diffrn_measured_fraction_theta_full 0.999
_diffrn_measured_fraction_theta_max 0.997
_diffrn_measurement_device
;
Saturn724+ (2x2 bin mode)
;
_diffrn_measurement_device_details
;
AFC10: Fixed Chi 2 circle
;
_diffrn_measurement_device_type 'MM007-HF CCD(Saturn 724+)'
_diffrn_measurement_method '\w scans at fixed \c = 45\%'
_diffrn_orient_matrix_type d*Trek
_diffrn_orient_matrix_UB_11 0.0097
_diffrn_orient_matrix_UB_12 0.1246
_diffrn_orient_matrix_UB_13 -0.0621
_diffrn_orient_matrix_UB_21 -0.0743
_diffrn_orient_matrix_UB_22 -0.0174
_diffrn_orient_matrix_UB_23 -0.0465
_diffrn_orient_matrix_UB_31 -0.0260
_diffrn_orient_matrix_UB_32 0.0191
_diffrn_orient_matrix_UB_33 0.0343
_diffrn_radiation_detector CCD
_diffrn_radiation_monochromator Confocal
_diffrn_radiation_type MoK\a
_diffrn_radiation_wavelength 0.71073
_diffrn_reflns_av_R_equivalents 0.0668
_diffrn_reflns_av_unetI/netI 0.0993
_diffrn_reflns_Laue_measured_fraction_full 0.999
_diffrn_reflns_Laue_measured_fraction_max 0.997
_diffrn_reflns_limit_h_max 10
_diffrn_reflns_limit_h_min -14
_diffrn_reflns_limit_k_max 27
_diffrn_reflns_limit_k_min -17
_diffrn_reflns_limit_l_max 8
_diffrn_reflns_limit_l_min -9
_diffrn_reflns_number 6740
_diffrn_reflns_point_group_measured_fraction_full 0.932
_diffrn_reflns_point_group_measured_fraction_max 0.916
_diffrn_reflns_theta_full 26.000
_diffrn_reflns_theta_max 27.478
_diffrn_reflns_theta_min 0.959
_diffrn_source 'Rotating Anode'
_diffrn_source_current 24.0000
_diffrn_source_power 1.2000
_diffrn_source_voltage 50.0000
_exptl_absorpt_coefficient_mu 0.085
_exptl_absorpt_correction_T_max 1.0000
_exptl_absorpt_correction_T_min 0.5017
_exptl_absorpt_correction_type multi-scan
_exptl_absorpt_process_details 'CrystalClear (Rigaku Inc., 2007)'
_exptl_crystal_colour yellow
_exptl_crystal_colour_primary yellow
_exptl_crystal_density_diffrn 1.325
_exptl_crystal_description rod
_exptl_crystal_F_000 712
_exptl_crystal_size_max 0.37
_exptl_crystal_size_mid 0.06
_exptl_crystal_size_min 0.05
_refine_diff_density_max 0.247
_refine_diff_density_min -0.270
_refine_diff_density_rms 0.056
_refine_ls_abs_structure_details
;
 Flack x determined using 765 quotients [(I+)-(I-)]/[(I+)+(I-)]
 (Parsons and Flack (2004), Acta Cryst. A60, s61).
;
_refine_ls_abs_structure_Flack 1.9(10)
_refine_ls_extinction_method none
_refine_ls_goodness_of_fit_ref 1.104
_refine_ls_hydrogen_treatment mixed
_refine_ls_matrix_type full
_refine_ls_number_parameters 239
_refine_ls_number_reflns 3579
_refine_ls_number_restraints 1
_refine_ls_restrained_S_all 1.104
_refine_ls_R_factor_all 0.1109
_refine_ls_R_factor_gt 0.0857
_refine_ls_shift/su_max 0.000
_refine_ls_shift/su_mean 0.000
_refine_ls_structure_factor_coef Fsqd
_refine_ls_weighting_details 'w=1/[\s^2^(Fo^2^)+(0.0034P)^2^+1.9444P] where P=(Fo^2^+2Fc^2^)/3'
_refine_ls_weighting_scheme calc
_refine_ls_wR_factor_gt 0.1288
_refine_ls_wR_factor_ref 0.1420
_reflns_Friedel_coverage 0.695
_reflns_Friedel_fraction_full 0.851
_reflns_Friedel_fraction_max 0.821
_reflns_number_gt 2744
_reflns_number_total 3579
_reflns_threshold_expression 'I > 2\s(I)'
_cod_data_source_file jo5b01924_si_001.cif
_cod_data_source_block a
_cod_database_code 4036426
_shelxl_version_number 2013-4
_shelx_space_group_comment
;
The symmetry employed for this shelxl refinement is uniquely defined
by the following loop, which should always be used as a source of
symmetry information in preference to the above space-group names.
They are only intended as comments.
;
_diffrn_number_total 2273
_olex2_refinement_description
;
1. Fixed Uiso
 At 1.2 times of:
  All C(H) groups
2.a Aromatic/amide H refined with riding coordinates:
 C3(H3), C6(H6), C7(H7), C8(H8), C9(H9), C10(H10), C13(H13), C14(H14),
 C15(H15), C16(H16), C17(H17), C19(H19), C20(H20), C21(H21), C22(H22), C23(H23)
;

loop_
_space_group_symop_operation_xyz
'x, y, z'
'-x, -y, z+1/2'
'x+1/2, -y, z'
'-x+1/2, y, z+1/2'

loop_
_atom_site_label
_atom_site_type_symbol
_atom_site_fract_x
_atom_site_fract_y
_atom_site_fract_z
_atom_site_U_iso_or_equiv
_atom_site_adp_type
_atom_site_occupancy
_atom_site_site_symmetry_order
_atom_site_calc_flag
_atom_site_refinement_flags_posn
O1 O 0.2308(3) 0.19693(16) 0.2822(6) 0.0240(8) Uani 1 1 d .
O2 O 0.2209(3) 0.38050(17) 0.0869(6) 0.0304(10) Uani 1 1 d .
N1 N 0.0962(4) 0.2769(2) 0.2067(7) 0.0255(11) Uani 1 1 d .
C1 C 0.2097(5) 0.2558(2) 0.2201(8) 0.0212(12) Uani 1 1 d .
C2 C 0.3141(5) 0.2876(2) 0.1829(8) 0.0233(13) Uani 1 1 d .
C3 C 0.4076(5) 0.2430(2) 0.2210(8) 0.0230(12) Uani 1 1 d .
H3 H 0.4891 0.2499 0.2058 0.028 Uiso 1 1 calc R
C4 C 0.3564(4) 0.1890(3) 0.2829(9) 0.0233(12) Uani 1 1 d .
C5 C -0.0092(5) 0.2499(3) 0.2809(8) 0.0242(12) Uani 1 1 d .
C6 C -0.0226(5) 0.1850(3) 0.3052(8) 0.0257(13) Uani 1 1 d .
H6 H 0.0362 0.1571 0.2652 0.031 Uiso 1 1 calc R
C7 C -0.1262(5) 0.1630(3) 0.3909(9) 0.0310(14) Uani 1 1 d .
H7 H -0.1356 0.1200 0.4099 0.037 Uiso 1 1 calc R
C8 C -0.2155(6) 0.2035(3) 0.4485(8) 0.0375(16) Uani 1 1 d .
H8 H -0.2833 0.1880 0.5079 0.045 Uiso 1 1 calc R
C9 C -0.2032(5) 0.2672(3) 0.4169(8) 0.0314(14) Uani 1 1 d .
H9 H -0.2637 0.2947 0.4526 0.038 Uiso 1 1 calc R
C10 C -0.1008(5) 0.2907(3) 0.3320(8) 0.0261(13) Uani 1 1 d .
H10 H -0.0935 0.3336 0.3093 0.031 Uiso 1 1 calc R
C11 C 0.3166(5) 0.3531(3) 0.1267(8) 0.0242(13) Uani 1 1 d .
C12 C 0.4317(5) 0.3883(2) 0.1195(8) 0.0241(13) Uani 1 1 d .
C13 C 0.5226(5) 0.3784(2) 0.2482(8) 0.0284(14) Uani 1 1 d .
H13 H 0.5137 0.3481 0.3410 0.034 Uiso 1 1 calc R
C14 C 0.6275(5) 0.4138(3) 0.2383(9) 0.0320(15) Uani 1 1 d .
H14 H 0.6883 0.4074 0.3248 0.038 Uiso 1 1 calc R
C15 C 0.6408(6) 0.4585(3) 0.0999(10) 0.0374(17) Uani 1 1 d .
H15 H 0.7111 0.4817 0.0926 0.045 Uiso 1 1 calc R
C16 C 0.5507(6) 0.4688(3) -0.0276(9) 0.0381(16) Uani 1 1 d .
H16 H 0.5604 0.4991 -0.1202 0.046 Uiso 1 1 calc R
C17 C 0.4454(5) 0.4343(3) -0.0187(9) 0.0317(14) Uani 1 1 d .
H17 H 0.3844 0.4417 -0.1042 0.038 Uiso 1 1 calc R
C18 C 0.4012(5) 0.1297(2) 0.3546(8) 0.0243(13) Uani 1 1 d .
C19 C 0.5230(5) 0.1171(3) 0.3453(8) 0.0277(13) Uani 1 1 d .
H19 H 0.5734 0.1450 0.2836 0.033 Uiso 1 1 calc R
C20 C 0.5701(6) 0.0636(3) 0.4265(9) 0.0325(15) Uani 1 1 d .
H20 H 0.6519 0.0562 0.4204 0.039 Uiso 1 1 calc R
C21 C 0.4969(6) 0.0207(3) 0.5167(9) 0.0345(15) Uani 1 1 d .
H21 H 0.5289 -0.0152 0.5718 0.041 Uiso 1 1 calc R
C22 C 0.3747(6) 0.0325(3) 0.5236(9) 0.0342(15) Uani 1 1 d .
H22 H 0.3246 0.0038 0.5827 0.041 Uiso 1 1 calc R
C23 C 0.3261(5) 0.0862(3) 0.4439(8) 0.0304(14) Uani 1 1 d .
H23 H 0.2441 0.0934 0.4496 0.036 Uiso 1 1 calc R
H1 H 0.096(5) 0.320(3) 0.159(9) 0.040(18) Uiso 1 1 d .

loop_
_atom_site_aniso_label
_atom_site_aniso_U_11
_atom_site_aniso_U_22
_atom_site_aniso_U_33
_atom_site_aniso_U_23
_atom_site_aniso_U_13
_atom_site_aniso_U_12
O1 0.019(2) 0.0229(18) 0.030(2) 0.0018(19) 0.0016(19) -0.0020(16)
O2 0.024(2) 0.028(2) 0.039(3) -0.001(2) 0.001(2) -0.0016(18)
N1 0.019(2) 0.023(2) 0.035(3) 0.001(2) 0.002(2) -0.003(2)
C1 0.018(3) 0.025(3) 0.020(3) -0.002(2) -0.001(2) -0.002(2)
C2 0.025(3) 0.020(3) 0.025(3) -0.001(2) 0.004(3) 0.003(2)
C3 0.017(2) 0.027(3) 0.026(3) 0.004(3) 0.005(2) 0.001(2)
C4 0.014(2) 0.026(3) 0.030(3) -0.003(3) 0.001(3) 0.003(2)
C5 0.023(3) 0.028(3) 0.022(3) -0.002(3) 0.001(3) -0.006(3)
C6 0.021(3) 0.034(3) 0.022(3) -0.006(3) 0.001(3) 0.000(3)
C7 0.023(3) 0.035(3) 0.034(4) 0.004(3) -0.004(3) -0.011(3)
C8 0.027(4) 0.056(4) 0.030(4) 0.007(3) 0.001(3) -0.013(3)
C9 0.024(3) 0.043(4) 0.028(4) -0.007(3) 0.002(3) -0.001(3)
C10 0.021(3) 0.027(3) 0.031(3) 0.001(3) -0.004(2) -0.003(2)
C11 0.022(3) 0.027(3) 0.023(3) -0.002(3) 0.002(2) 0.000(2)
C12 0.023(3) 0.019(3) 0.031(3) -0.002(3) 0.004(3) -0.001(2)
C13 0.025(3) 0.023(3) 0.037(4) 0.003(3) 0.006(3) -0.002(2)
C14 0.023(3) 0.031(3) 0.043(4) -0.005(3) -0.003(3) 0.003(2)
C15 0.030(3) 0.022(3) 0.060(5) -0.005(3) 0.009(3) -0.004(3)
C16 0.038(4) 0.027(3) 0.049(4) 0.013(3) 0.011(3) 0.003(3)
C17 0.025(3) 0.028(3) 0.042(4) 0.004(3) 0.002(3) 0.002(3)
C18 0.027(3) 0.023(3) 0.023(3) -0.006(2) 0.002(2) 0.001(2)
C19 0.027(3) 0.024(3) 0.032(3) -0.003(3) -0.001(3) -0.003(3)
C20 0.033(4) 0.030(3) 0.035(4) -0.002(3) -0.003(3) 0.002(3)
C21 0.037(3) 0.024(3) 0.042(4) 0.006(3) -0.005(3) 0.006(3)
C22 0.044(4) 0.025(3) 0.034(4) 0.007(3) 0.002(3) -0.009(3)
C23 0.030(3) 0.027(3) 0.034(4) 0.003(3) 0.002(3) -0.002(3)

loop_
_atom_type_symbol
_atom_type_description
_atom_type_scat_dispersion_real
_atom_type_scat_dispersion_imag
_atom_type_scat_source
C C 0.0033 0.0016 'International Tables Vol C Tables 4.2.6.8 and 6.1.1.4'
H H 0.0000 0.0000 'International Tables Vol C Tables 4.2.6.8 and 6.1.1.4'
N N 0.0061 0.0033 'International Tables Vol C Tables 4.2.6.8 and 6.1.1.4'
O O 0.0106 0.0060 'International Tables Vol C Tables 4.2.6.8 and 6.1.1.4'

loop_
_geom_angle_atom_site_label_1
_geom_angle_atom_site_label_2
_geom_angle_atom_site_label_3
_geom_angle
C1 O1 C4 106.6(4)
C1 N1 C5 128.5(5)
O1 C1 N1 119.7(5)
O1 C1 C2 111.8(4)
N1 C1 C2 128.4(5)
C1 C2 C3 104.9(4)
C1 C2 C11 122.8(5)
C3 C2 C11 132.3(5)
C4 C3 C2 108.2(5)
O1 C4 C18 116.7(4)
C3 C4 O1 108.5(4)
C3 C4 C18 134.8(5)
C6 C5 N1 122.5(5)
C10 C5 N1 117.5(5)
C10 C5 C6 120.1(5)
C7 C6 C5 118.4(5)
C8 C7 C6 121.7(6)
C9 C8 C7 119.3(6)
C8 C9 C10 120.4(6)
C9 C10 C5 120.1(5)
O2 C11 C2 119.5(5)
O2 C11 C12 120.0(5)
C2 C11 C12 120.5(5)
C13 C12 C11 122.3(5)
C13 C12 C17 119.6(5)
C17 C12 C11 118.0(5)
C12 C13 C14 120.0(5)
C15 C14 C13 119.9(6)
C16 C15 C14 120.4(6)
C15 C16 C17 120.4(6)
C16 C17 C12 119.6(6)
C19 C18 C4 119.3(5)
C19 C18 C23 118.9(5)
C23 C18 C4 121.7(5)
C20 C19 C18 120.8(6)
C19 C20 C21 120.8(6)
C20 C21 C22 118.7(6)
C23 C22 C21 121.2(6)
C22 C23 C18 119.6(6)

loop_
_geom_bond_atom_site_label_1
_geom_bond_atom_site_label_2
_geom_bond_distance
O1 C1 1.347(6)
O1 C4 1.416(6)
O2 C11 1.251(6)
N1 C1 1.351(7)
N1 C5 1.414(7)
C1 C2 1.376(7)
C2 C3 1.437(7)
C2 C11 1.448(7)
C3 C4 1.356(7)
C4 C18 1.449(7)
C5 C6 1.398(7)
C5 C10 1.390(7)
C6 C7 1.392(7)
C7 C8 1.381(8)
C8 C9 1.379(8)
C9 C10 1.389(8)
C11 C12 1.489(7)
C12 C13 1.390(8)
C12 C17 1.399(8)
C13 C14 1.396(7)
C14 C15 1.379(9)
C15 C16 1.379(9)
C16 C17 1.388(8)
C18 C19 1.390(8)
C18 C23 1.403(7)
C19 C20 1.380(8)
C20 C21 1.384(8)
C21 C22 1.391(9)
C22 C23 1.387(8)

loop_
_geom_hbond_atom_site_label_D
_geom_hbond_atom_site_label_H
_geom_hbond_atom_site_label_A
_geom_hbond_distance_DH
_geom_hbond_distance_HA
_geom_hbond_distance_DA
_geom_hbond_angle_DHA
N1 H1 O2 0.97(6) 1.97(6) 2.742(6) 135(5)

loop_
_geom_torsion_atom_site_label_1
_geom_torsion_atom_site_label_2
_geom_torsion_atom_site_label_3
_geom_torsion_atom_site_label_4
_geom_torsion
O1 C1 C2 C3 1.8(6)
O1 C1 C2 C11 -175.6(5)
O1 C4 C18 C19 174.9(5)
O1 C4 C18 C23 -9.1(9)
O2 C11 C12 C13 142.6(6)
O2 C11 C12 C17 -35.1(8)
N1 C1 C2 C3 179.7(6)
N1 C1 C2 C11 2.3(9)
N1 C5 C6 C7 175.7(5)
N1 C5 C10 C9 -175.8(5)
C1 O1 C4 C3 -0.1(7)
C1 O1 C4 C18 176.8(5)
C1 N1 C5 C6 -30.4(9)
C1 N1 C5 C10 148.9(6)
C1 C2 C3 C4 -1.9(7)
C1 C2 C11 O2 -9.3(9)
C1 C2 C11 C12 169.6(5)
C2 C3 C4 O1 1.3(7)
C2 C3 C4 C18 -174.9(6)
C2 C11 C12 C13 -36.3(8)
C2 C11 C12 C17 146.0(5)
C3 C2 C11 O2 174.0(6)
C3 C2 C11 C12 -7.1(9)
C3 C4 C18 C19 -9.1(11)
C3 C4 C18 C23 166.9(6)
C4 O1 C1 N1 -179.2(5)
C4 O1 C1 C2 -1.1(6)
C4 C18 C19 C20 174.4(6)
C4 C18 C23 C22 -174.8(6)
C5 N1 C1 O1 12.6(9)
C5 N1 C1 C2 -165.2(6)
C5 C6 C7 C8 1.1(9)
C6 C5 C10 C9 3.6(9)
C6 C7 C8 C9 1.4(9)
C7 C8 C9 C10 -1.5(9)
C8 C9 C10 C5 -1.0(9)
C10 C5 C6 C7 -3.6(9)
C11 C2 C3 C4 175.3(6)
C11 C12 C13 C14 -178.2(5)
C11 C12 C17 C16 178.8(5)
C12 C13 C14 C15 -0.3(8)
C13 C12 C17 C16 1.1(8)
C13 C14 C15 C16 0.7(9)
C14 C15 C16 C17 -0.2(9)
C15 C16 C17 C12 -0.7(9)
C17 C12 C13 C14 -0.6(8)
C18 C19 C20 C21 1.0(9)
C19 C18 C23 C22 1.2(9)
C19 C20 C21 C22 0.2(10)
C20 C21 C22 C23 -0.7(10)
C21 C22 C23 C18 0.0(9)
C23 C18 C19 C20 -1.7(9)
